data_7100969
loop_
_publ_author_name
'Masakatsu Matsumoto'
'Koji Hamaoka'
'Yuji Takashima'
'Mizuki Yokokawa'
'Kazutaka Yamada'
'Nobuko Watanabe'
'Hisako K. Ijuin'

_publ_section_title
;
Chemiluminescence in Molecular Recognition:
Base-induced Decomposition of Optically Active Dioxetanes Bearing a
Bisnaphthol Moiety with a Complex of Optically Active Crown Ether /
Potassium t-Butoxide
;
_journal_name_full 'Chemical Communications'
_journal_paper_doi 10.1039/b414001j
_journal_year 2005
_chemical_formula_moiety 'C42 H46 O8 S'
_chemical_formula_sum 'C42 H46 O8 S'
_chemical_formula_weight 710.88
_space_group_IT_number 1
_space_group_name_Hall 'P 1'
_space_group_name_H-M_alt 'P 1'
_symmetry_cell_setting triclinic
_symmetry_Int_Tables_number 1
_symmetry_space_group_name_Hall 'P 1'
_symmetry_space_group_name_H-M 'P 1'
_cell_angle_alpha 99.78(4)
_cell_angle_beta 98.06(4)
_cell_angle_gamma 99.60(4)
_cell_formula_units_Z 1
_cell_length_a 8.804(9)
_cell_length_b 10.30(2)
_cell_length_c 11.281(10)
_cell_measurement_temperature 213.1
_cell_volume 978.5(22)
_exptl_crystal_density_diffrn 1.206
_cod_database_code 7100969

loop_
_symmetry_equiv_pos_as_xyz
x,y,z

loop_
_atom_site_label
_atom_site_type_symbol
_atom_site_fract_x
_atom_site_fract_y
_atom_site_fract_z
_atom_site_U_iso_or_equiv
_atom_site_adp_type
_atom_site_occupancy
_atom_site_symmetry_multiplicity
_atom_site_calc_flag
_atom_site_refinement_flags
_atom_site_disorder_assembly
_atom_site_disorder_group
S(1) S 0.51036(10) 0.38349(9) 0.60336(9) 0.0303(1) Uani 1.00 1 d . . .
O(1) O 0.1538(3) 0.5170(3) 0.1606(2) 0.0615(7) Uani 1.00 1 d . . .
O(2) O 0.3294(3) 0.5173(3) 0.0361(2) 0.0534(6) Uani 1.00 1 d . . .
O(3) O 0.2524(2) 0.6017(2) 0.3952(2) 0.0380(5) Uani 1.00 1 d . . .
O(4) O 0.4932(3) 1.0755(2) 1.0020(2) 0.0449(5) Uani 1.00 1 d . . .
O(5) O 0.4181(2) 0.3570(2) 0.4841(2) 0.0459(6) Uani 1.00 1 d . . .
O(6) O 0.6116(2) 0.5326(2) 0.6322(2) 0.0303(4) Uani 1.00 1 d . . .
O(7) O 0.4307(3) 0.3667(2) 0.7032(2) 0.0453(6) Uani 1.00 1 d . . .
O(8) O 0.6455(3) 0.0638(2) 0.4187(2) 0.0534(6) Uani 1.00 1 d . . .
O(9) O 0.7226(11) 0.3743(10) 0.9922(8) 0.127(3) Uani 0.60 1 d P . .
C(1) C 0.4609(3) 0.7746(3) 0.8385(2) 0.0329(6) Uani 1.00 1 d . . .
C(2) C 0.5195(4) 0.6651(3) 0.7962(2) 0.0349(6) Uani 1.00 1 d . . .
C(3) C 0.5354(3) 0.6400(2) 0.6716(2) 0.0264(5) Uani 1.00 1 d . . .
C(4) C 0.4923(3) 0.7187(2) 0.5902(2) 0.0238(5) Uani 1.00 1 d . . .
C(5) C 0.4292(3) 0.8327(2) 0.6362(2) 0.0242(5) Uani 1.00 1 d . . .
C(6) C 0.3854(3) 0.9209(2) 0.5599(2) 0.0259(5) Uani 1.00 1 d . . .
C(7) C 0.3280(3) 1.0301(3) 0.6038(2) 0.0312(6) Uani 1.00 1 d . . .
C(8) C 0.3123(3) 1.0581(3) 0.7285(2) 0.0312(6) Uani 1.00 1 d . . .
C(9) C 0.3512(3) 0.9757(2) 0.8054(2) 0.0285(6) Uani 1.00 1 d . . .
C(10) C 0.4135(3) 0.8603(2) 0.7611(2) 0.0268(5) Uani 1.00 1 d . . .
C(11) C 0.5192(3) 0.6911(2) 0.4606(2) 0.0240(5) Uani 1.00 1 d . . .
C(12) C 0.3967(3) 0.6327(2) 0.3678(2) 0.0252(5) Uani 1.00 1 d . . .
C(13) C 0.4205(3) 0.6059(3) 0.2433(2) 0.0325(6) Uani 1.00 1 d . . .
C(14) C 0.5704(3) 0.6392(3) 0.2192(2) 0.0350(6) Uani 1.00 1 d . . .
C(15) C 0.6979(3) 0.6996(3) 0.3123(2) 0.0303(6) Uani 1.00 1 d . . .
C(16) C 0.8516(4) 0.7323(3) 0.2867(3) 0.0427(8) Uani 1.00 1 d . . .
C(17) C 0.9749(3) 0.7913(3) 0.3802(3) 0.0451(8) Uani 1.00 1 d . . .
C(18) C 0.9490(3) 0.8203(3) 0.5001(3) 0.0426(7) Uani 1.00 1 d . . .
C(19) C 0.8038(3) 0.7902(3) 0.5268(3) 0.0358(6) Uani 1.00 1 d . . .
C(20) C 0.6730(3) 0.7284(2) 0.4352(2) 0.0253(5) Uani 1.00 1 d . . .
C(21) C 0.2878(4) 0.5420(3) 0.1459(3) 0.0418(7) Uani 1.00 1 d . . .
C(22) C 0.2082(5) 0.4471(5) -0.0654(3) 0.0713(12) Uani 1.00 1 d . . .
C(23) C 0.3455(3) 1.0122(3) 0.9375(2) 0.0317(6) Uani 1.00 1 d . . .
C(24) C 0.2335(4) 0.9961(3) 1.0062(2) 0.0356(6) Uani 1.00 1 d . . .
C(25) C 0.3098(4) 1.0654(4) 1.1376(2) 0.0480(8) Uani 1.00 1 d . . .
C(26) C 0.4809(5) 1.0872(5) 1.1277(3) 0.0774(13) Uani 1.00 1 d . . .
C(27) C 0.2785(9) 1.2168(5) 1.1617(5) 0.106(2) Uani 1.00 1 d . . .
C(28) C 0.2804(7) 1.0087(6) 1.2463(4) 0.093(2) Uani 1.00 1 d . . .
C(29) C 0.0627(4) 0.9297(4) 0.9610(3) 0.0593(10) Uani 1.00 1 d . . .
C(30) C 0.0132(8) 0.906(2) 0.8409(5) 0.279(6) Uani 1.00 1 d . . .
C(31) C -0.0498(8) 0.958(1) 1.0377(6) 0.201(4) Uani 1.00 1 d . . .
C(32) C 0.050(2) 0.7778(10) 0.975(3) 0.375(10) Uani 1.00 1 d . . .
C(33) C 0.6641(3) 0.2946(3) 0.6084(3) 0.0341(6) Uani 1.00 1 d . . .
C(34) C 0.7519(3) 0.1570(3) 0.4320(3) 0.0354(6) Uani 1.00 1 d . . .
C(35) C 0.8929(4) 0.3932(4) 0.3544(3) 0.0486(9) Uani 1.00 1 d . . .
C(36) C 0.9858(3) 0.3045(3) 0.4233(3) 0.0452(8) Uani 1.00 1 d . . .
C(37) C 0.7415(3) 0.3845(3) 0.4098(3) 0.0377(7) Uani 1.00 1 d . . .
C(38) C 0.8979(4) 0.1594(3) 0.3744(3) 0.0479(8) Uani 1.00 1 d . . .
C(39) C 0.7654(3) 0.2979(3) 0.5082(2) 0.0307(6) Uani 1.00 1 d . . .
C(40) C 0.9458(3) 0.3361(3) 0.5535(3) 0.0388(7) Uani 1.00 1 d . . .
C(41) C 1.0039(4) 0.4833(3) 0.6178(3) 0.0536(9) Uani 1.00 1 d . . .
C(42) C 1.0053(4) 0.2467(4) 0.6373(4) 0.0546(10) Uani 1.00 1 d . . .
C(43) C 0.7402(9) 0.2670(7) 0.9165(8) 0.072(2) Uani 0.60 1 d P . .
H(1) H 0.4421(3) 0.7813(3) 0.9010(2) 0.0418(12) Uiso 1.00 1 c . . .
H(2) H 0.5484(4) 0.6056(3) 0.8491(2) 0.0439(12) Uiso 1.00 1 c . . .
H(3) H 0.4011(3) 0.9002(2) 0.4844(2) 0.0315(11) Uiso 1.00 1 c . . .
H(4) H 0.3040(3) 1.0905(3) 0.5557(2) 0.0380(12) Uiso 1.00 1 c . . .
H(5) H 0.2819(3) 1.1369(3) 0.7581(2) 0.0385(12) Uiso 1.00 1 c . . .
H(6) H 0.2409(2) 0.5255(2) 0.2591(2) 0.0451(11) Uiso 1.00 1 c . . .
H(7) H 0.5837(3) 0.6180(3) 0.1376(2) 0.0433(12) Uiso 1.00 1 c . . .
H(8) H 0.8745(4) 0.6991(3) 0.1900(3) 0.0538(13) Uiso 1.00 1 c . . .
H(9) H 1.0774(3) 0.8090(3) 0.3724(3) 0.0557(13) Uiso 1.00 1 c . . .
H(10) H 1.0478(3) 0.8697(3) 0.5553(3) 0.0505(13) Uiso 1.00 1 c . . .
H(11) H 0.7904(3) 0.8138(3) 0.6263(3) 0.0426(12) Uiso 1.00 1 c . . .
H(12) H 0.5253(5) 1.0186(5) 1.1578(3) 0.085(2) Uiso 1.00 1 c . . .
H(13) H 0.5349(5) 1.1725(5) 1.1734(3) 0.085(2) Uiso 1.00 1 c . . .
H(14) H 0.1721(7) 0.9969(6) 1.2505(4) 0.110(2) Uiso 1.00 1 c . . .
H(15) H 0.3110(7) 0.9238(6) 1.2373(4) 0.110(2) Uiso 1.00 1 c . . .
H(16) H 0.3389(7) 1.0657(6) 1.3192(4) 0.110(2) Uiso 1.00 1 c . . .
H(17) H 0.3409(9) 1.2685(5) 1.2355(5) 0.122(3) Uiso 1.00 1 c . . .
H(18) H 0.2998(9) 1.2590(5) 1.0956(5) 0.122(3) Uiso 1.00 1 c . . .
H(19) H 0.1710(9) 1.2102(5) 1.1677(5) 0.122(3) Uiso 1.00 1 c . . .
H(20) H -0.0065(8) 0.966(1) 1.1212(6) 0.233(7) Uiso 1.00 1 c . . .
H(21) H -0.0718(8) 1.042(1) 1.0244(6) 0.233(7) Uiso 1.00 1 c . . .
H(22) H -0.1438(8) 0.893(1) 1.0171(6) 0.232(7) Uiso 1.00 1 c . . .
H(23) H -0.0882(8) 0.852(2) 0.8268(5) 0.300(10) Uiso 1.00 1 c . . .
H(24) H 0.0117(8) 0.976(2) 0.7958(5) 0.300(10) Uiso 1.00 1 c . . .
H(25) H 0.0857(8) 0.853(2) 0.8154(5) 0.300(10) Uiso 1.00 1 c . . .
H(26) H -0.055(2) 0.7282(10) 0.957(3) 0.44(2) Uiso 1.00 1 c . . .
H(27) H 0.116(2) 0.7247(10) 0.939(3) 0.44(2) Uiso 1.00 1 c . . .
H(28) H 0.083(2) 0.8009(10) 1.061(3) 0.44(2) Uiso 1.00 1 c . . .
H(29) H 0.1287(5) 0.4988(5) -0.0727(3) 0.078(2) Uiso 1.00 1 c . . .
H(30) H 0.2495(5) 0.4353(5) -0.1391(3) 0.078(2) Uiso 1.00 1 c . . .
H(31) H 0.1651(5) 0.3618(5) -0.0503(3) 0.078(2) Uiso 1.00 1 c . . .
H(32) H 0.7317(3) 0.3306(3) 0.6844(3) 0.0435(12) Uiso 1.00 1 c . . .
H(33) H 0.6200(3) 0.2032(3) 0.6056(3) 0.0436(12) Uiso 1.00 1 c . . .
H(34) H 0.9560(4) 0.0956(3) 0.3986(3) 0.061(1) Uiso 1.00 1 c . . .
H(35) H 0.8717(4) 0.1423(3) 0.2878(3) 0.061(1) Uiso 1.00 1 c . . .
H(36) H 0.9491(4) 0.4833(4) 0.3707(3) 0.062(1) Uiso 1.00 1 c . . .
H(37) H 0.8707(4) 0.3597(4) 0.2687(3) 0.062(1) Uiso 1.00 1 c . . .
H(38) H 0.7275(3) 0.4710(3) 0.4460(3) 0.0472(12) Uiso 1.00 1 c . . .
H(39) H 0.6530(3) 0.3419(3) 0.3491(3) 0.0472(12) Uiso 1.00 1 c . . .
H(40) H 1.0945(3) 0.3180(3) 0.4207(3) 0.0564(13) Uiso 1.00 1 c . . .
H(41) H 1.1150(4) 0.5033(3) 0.6335(3) 0.0597(13) Uiso 1.00 1 c . . .
H(42) H 0.9661(4) 0.5394(3) 0.5666(3) 0.0597(13) Uiso 1.00 1 c . . .
H(43) H 0.9659(4) 0.4986(3) 0.6928(3) 0.0600(13) Uiso 1.00 1 c . . .
H(44) H 0.9665(4) 0.2615(4) 0.7119(4) 0.066(2) Uiso 1.00 1 c . . .
H(45) H 0.9699(4) 0.1554(4) 0.5974(4) 0.067(2) Uiso 1.00 1 c . . .
H(46) H 1.1164(4) 0.2665(4) 0.6538(4) 0.067(2) Uiso 1.00 1 c . . .
H(47) H 0.6406(9) 0.2088(7) 0.8976(8) 0.088(3) Uiso 0.60 1 c P . .
H(48) H 0.7754(9) 0.2810(7) 0.8430(8) 0.088(3) Uiso 0.60 1 c P . .
H(49) H 0.8126(9) 0.2275(7) 0.9622(8) 0.088(3) Uiso 0.60 1 c P . .

loop_
_atom_site_aniso_label
_atom_site_aniso_U_11
_atom_site_aniso_U_22
_atom_site_aniso_U_33
_atom_site_aniso_U_12
_atom_site_aniso_U_13
_atom_site_aniso_U_23
S(1) 0.0266(3) 0.0272(3) 0.0392(3) 0.0076(2) 0.0124(2) 0.0047(2)
O(1) 0.0368(11) 0.093(2) 0.0389(12) -0.0049(11) -0.0012(9) -0.0064(11)
O(2) 0.0541(13) 0.071(2) 0.0235(9) 0.0005(11) 0.0026(9) -0.0088(9)
O(3) 0.0232(8) 0.0556(11) 0.0320(9) -0.0004(8) 0.0115(7) 0.0025(8)
O(4) 0.0458(11) 0.0572(12) 0.0248(9) 0.0001(9) 0.0069(8) -0.0016(8)
O(5) 0.0319(9) 0.0500(12) 0.0502(12) 0.0082(9) -0.0003(9) -0.0002(9)
O(6) 0.0312(9) 0.0272(8) 0.0348(9) 0.0075(7) 0.0139(7) 0.0041(7)
O(7) 0.0493(11) 0.0337(10) 0.0590(13) 0.0070(9) 0.0340(10) 0.0072(9)
O(8) 0.0573(13) 0.0387(11) 0.0568(13) -0.0048(10) 0.0147(11) -0.0015(9)
O(9) 0.131(7) 0.142(7) 0.116(6) 0.043(5) 0.042(5) 0.018(5)
C(1) 0.052(2) 0.0332(12) 0.0183(10) 0.0120(11) 0.0151(10) 0.0062(9)
C(2) 0.050(2) 0.0338(12) 0.0261(11) 0.0148(11) 0.0099(11) 0.0094(9)
C(3) 0.0297(11) 0.0253(10) 0.0264(11) 0.0082(9) 0.0115(9) 0.0035(8)
C(4) 0.0230(10) 0.0255(10) 0.0214(10) -0.0004(8) 0.0077(8) 0.0027(8)
C(5) 0.0243(10) 0.0282(10) 0.0199(9) 0.0008(8) 0.0084(8) 0.0046(8)
C(6) 0.0278(11) 0.0278(11) 0.0221(10) 0.0022(9) 0.0091(8) 0.0042(8)
C(7) 0.0328(12) 0.0288(12) 0.0323(12) 0.0015(9) 0.0068(10) 0.0107(9)
C(8) 0.0398(13) 0.0254(11) 0.0310(12) 0.0110(10) 0.0106(10) 0.0045(9)
C(9) 0.0332(12) 0.0281(11) 0.0242(10) 0.0030(9) 0.0137(9) 0.0011(8)
C(10) 0.0338(12) 0.0259(10) 0.0224(10) 0.0046(9) 0.0107(9) 0.0055(8)
C(11) 0.0269(10) 0.0215(10) 0.0232(10) 0.0017(8) 0.0091(9) 0.0027(8)
C(12) 0.0254(11) 0.0276(10) 0.0251(10) 0.0067(9) 0.0123(9) 0.0041(8)
C(13) 0.0336(12) 0.0355(12) 0.0240(11) 0.0013(10) 0.0045(10) 0.0000(9)
C(14) 0.0397(13) 0.0392(13) 0.0292(12) 0.0078(11) 0.0163(10) 0.0065(10)
C(15) 0.0314(12) 0.0343(12) 0.0295(11) 0.0067(10) 0.0176(10) 0.0076(9)
C(16) 0.038(1) 0.050(2) 0.046(2) 0.0058(12) 0.0234(13) 0.0162(12)
C(17) 0.0264(13) 0.056(2) 0.057(2) 0.0031(12) 0.0190(12) 0.019(1)
C(18) 0.0321(13) 0.047(2) 0.048(2) -0.0005(12) 0.0059(12) 0.0155(12)
C(19) 0.0287(12) 0.0393(13) 0.0379(13) -0.0001(10) 0.0061(10) 0.0098(10)
C(20) 0.0248(10) 0.0247(10) 0.0276(11) 0.0060(9) 0.0083(9) 0.0040(8)
C(21) 0.041(2) 0.050(2) 0.0269(12) 0.0025(13) 0.0034(11) -0.0040(11)
C(22) 0.071(2) 0.089(3) 0.034(2) -0.001(2) -0.008(2) -0.011(2)
C(23) 0.043(1) 0.0279(11) 0.0254(11) 0.0091(10) 0.0104(10) 0.0026(9)
C(24) 0.049(2) 0.0355(13) 0.0243(11) 0.0101(12) 0.0159(11) 0.0014(9)
C(25) 0.063(2) 0.065(2) 0.0184(11) 0.019(2) 0.0126(12) 0.0045(11)
C(26) 0.074(3) 0.113(4) 0.025(1) -0.014(2) 0.008(2) -0.009(2)
C(27) 0.166(6) 0.072(3) 0.066(3) 0.039(4) -0.003(3) -0.024(2)
C(28) 0.113(4) 0.110(4) 0.052(2) 0.006(3) 0.008(3) 0.028(2)
C(29) 0.053(2) 0.067(2) 0.050(2) -0.010(2) 0.029(2) -0.005(2)
C(30) 0.079(4) 0.61(3) 0.060(3) -0.152(9) -0.015(3) 0.066(8)
C(31) 0.059(3) 0.45(2) 0.068(4) 0.038(6) 0.015(3) -0.003(6)
C(32) 0.150(9) 0.071(5) 0.88(5) 0.008(6) 0.18(2) -0.044(13)
C(33) 0.0360(13) 0.0364(13) 0.0371(13) 0.0147(11) 0.0154(11) 0.0120(10)
C(34) 0.0382(13) 0.0328(12) 0.0362(13) 0.0094(11) 0.0077(11) 0.0061(10)
C(35) 0.050(2) 0.054(2) 0.050(2) 0.016(2) 0.022(1) 0.016(1)
C(36) 0.0297(13) 0.055(2) 0.055(2) 0.0131(13) 0.0159(12) 0.012(1)
C(37) 0.038(1) 0.041(1) 0.039(1) 0.0176(11) 0.0095(11) 0.0107(11)
C(38) 0.056(2) 0.046(2) 0.051(2) 0.023(1) 0.027(2) 0.0071(13)
C(39) 0.0286(11) 0.0331(12) 0.0318(12) 0.0097(10) 0.0098(9) 0.0034(9)
C(40) 0.0279(12) 0.043(2) 0.046(2) 0.0077(11) 0.0058(11) 0.0090(12)
C(41) 0.051(2) 0.042(2) 0.057(2) -0.007(1) 0.001(2) 0.0023(13)
C(42) 0.045(2) 0.062(2) 0.060(2) 0.021(2) -0.004(2) 0.020(2)
C(43) 0.068(4) 0.061(4) 0.090(5) 0.001(3) 0.037(4) 0.017(3)

loop_
_geom_bond_atom_site_label_1
_geom_bond_atom_site_label_2
_geom_bond_distance
_geom_bond_publ_flag
_geom_bond_site_symmetry_1
_geom_bond_site_symmetry_2
S(1) O(5) 1.428(2) yes . .
S(1) O(6) 1.597(2) yes . .
S(1) O(7) 1.427(3) yes . .
S(1) C(33) 1.756(3) yes . .
O(1) C(21) 1.206(4) yes . .
O(2) C(21) 1.335(4) yes . .
O(2) C(22) 1.447(4) yes . .
O(3) C(12) 1.349(3) yes . .
O(3) H(6) 1.582(3) no . .
O(4) C(23) 1.392(3) yes . .
O(4) C(26) 1.423(4) yes . .
O(6) C(3) 1.426(3) yes . .
O(8) C(34) 1.197(3) yes . .
O(9) C(43) 1.32(1) yes . .
C(1) C(2) 1.357(4) yes . .
C(1) C(10) 1.413(4) yes . .
C(1) H(1) 0.742(4) no . .
C(2) C(3) 1.416(4) yes . .
C(2) H(2) 0.964(4) no . .
C(3) C(4) 1.379(4) yes . .
C(4) C(5) 1.431(3) yes . .
C(4) C(11) 1.501(3) yes . .
C(5) C(6) 1.415(4) yes . .
C(5) C(10) 1.419(3) yes . .
C(6) C(7) 1.355(4) yes . .
C(6) H(3) 0.879(3) no . .
C(7) C(8) 1.418(4) yes . .
C(7) H(4) 0.923(4) no . .
C(8) C(9) 1.361(4) yes . .
C(8) H(5) 0.920(4) no . .
C(9) C(10) 1.434(4) yes . .
C(9) C(23) 1.484(4) yes . .
C(11) C(12) 1.369(3) yes . .
C(11) C(20) 1.427(4) yes . .
C(12) C(13) 1.436(4) yes . .
C(13) C(14) 1.384(4) yes . .
C(13) C(21) 1.464(3) yes . .
C(14) C(15) 1.402(3) yes . .
C(14) H(7) 0.938(4) no . .
C(15) C(16) 1.421(4) yes . .
C(15) C(20) 1.423(4) yes . .
C(16) C(17) 1.379(4) yes . .
C(16) H(8) 1.143(5) no . .
C(17) C(18) 1.394(5) yes . .
C(17) H(9) 0.910(4) no . .
C(18) C(19) 1.353(4) yes . .
C(18) H(10) 0.998(4) no . .
C(19) C(20) 1.414(3) yes . .
C(19) H(11) 1.134(4) no . .
C(22) H(29) 0.950(7) no . .
C(22) H(30) 0.950(6) no . .
C(22) H(31) 0.950(7) no . .
C(23) C(24) 1.343(4) yes . .
C(24) C(25) 1.536(3) yes . .
C(24) C(29) 1.520(4) yes . .
C(25) C(26) 1.508(6) yes . .
C(25) C(27) 1.612(7) yes . .
C(25) C(28) 1.481(6) yes . .
C(26) H(12) 0.950(8) no . .
C(26) H(13) 0.950(6) no . .
C(27) H(17) 0.950(7) no . .
C(27) H(18) 0.950(8) no . .
C(27) H(19) 0.95(1) no . .
C(28) H(14) 0.950(9) no . .
C(28) H(15) 0.95(1) no . .
C(28) H(16) 0.950(6) no . .
C(29) C(30) 1.332(7) yes . .
C(29) C(31) 1.438(9) yes . .
C(29) C(32) 1.58(1) yes . .
C(30) H(23) 0.95(1) no . .
C(30) H(24) 0.95(2) no . .
C(30) H(25) 0.95(2) no . .
C(31) H(20) 0.95(1) no . .
C(31) H(21) 0.95(2) no . .
C(31) H(22) 0.95(1) no . .
C(32) H(26) 0.95(2) no . .
C(32) H(27) 0.95(2) no . .
C(32) H(28) 0.95(4) no . .
C(33) C(39) 1.536(4) yes . .
C(33) H(32) 0.950(3) no . .
C(33) H(33) 0.950(4) no . .
C(34) C(38) 1.518(5) yes . .
C(34) C(39) 1.532(4) yes . .
C(35) C(36) 1.555(5) yes . .
C(35) C(37) 1.546(5) yes . .
C(35) H(36) 0.950(5) no . .
C(35) H(37) 0.950(5) no . .
C(36) C(38) 1.532(4) yes . .
C(36) C(40) 1.551(5) yes . .
C(36) H(40) 0.950(4) no . .
C(37) C(39) 1.551(4) yes . .
C(37) H(38) 0.950(4) no . .
C(37) H(39) 0.950(4) no . .
C(38) H(34) 0.950(5) no . .
C(38) H(35) 0.950(5) no . .
C(39) C(40) 1.561(4) yes . .
C(40) C(41) 1.532(4) yes . .
C(40) C(42) 1.528(5) yes . .
C(41) H(41) 0.950(5) no . .
C(41) H(42) 0.950(5) no . .
C(41) H(43) 0.950(5) no . .
C(42) H(44) 0.950(6) no . .
C(42) H(45) 0.950(5) no . .
C(42) H(46) 0.950(5) no . .
C(43) H(47) 0.95(1) no . .
C(43) H(48) 0.95(1) no . .
C(43) H(49) 0.95(1) no . .
